data_4301934
loop_
_publ_author_name
'Sonja Tragl'
'Markus Str\"obele'
'Jochen Glaser'
'Cristian Vicent'
'Rosa Llusar'
'H.-J\"urgen Meyer'

_publ_section_title
;
Compounds with the Electron-Rich [W6Cl18]2- Cluster Anion
;
_journal_name_full 'Inorganic Chemistry'
_journal_page_first 3825
_journal_page_last 3831
_journal_paper_doi 10.1021/ic8019843
_journal_volume 48
_journal_year 2009
_chemical_formula_moiety '((C2H5)4N)2 W6 Cl18'
_chemical_formula_sum 'C16 H40 Cl18 N2 W6'
_chemical_formula_weight 2001.70
_chemical_name_systematic
; 
 ? 
;
_space_group_IT_number 2
_symmetry_cell_setting triclinic
_symmetry_space_group_name_Hall '-P 1'
_symmetry_space_group_name_H-M 'P -1'
_atom_sites_solution_hydrogens geom
_atom_sites_solution_primary direct
_atom_sites_solution_secondary difmap
_audit_creation_method SHELXL-97
_cell_angle_alpha 61.066(10)
_cell_angle_beta 86.528(11)
_cell_angle_gamma 84.432(11)
_cell_formula_units_Z 1
_cell_length_a 8.6250(8)
_cell_length_b 11.6527(11)
_cell_length_c 11.9123(11)
_cell_measurement_reflns_used 2000
_cell_measurement_temperature 210(2)
_cell_measurement_theta_max 27.87
_cell_measurement_theta_min 2.97
_cell_volume 1042.7(2)
_computing_cell_refinement 'Stoe IPDS software'
_computing_data_collection 'Stoe IPDS software'
_computing_data_reduction 'Stoe IPDS software'
_computing_structure_refinement 'SHELXL-97 (Sheldrick, 1997)'
_computing_structure_solution 'SHELXS-97 (Sheldrick, 1990)'
_diffrn_ambient_temperature 210(2)
_diffrn_measured_fraction_theta_full 0.922
_diffrn_measured_fraction_theta_max 0.922
_diffrn_measurement_device_type 'Stoe IPDS'
_diffrn_measurement_method phi-scan
_diffrn_radiation_monochromator graphite
_diffrn_radiation_source 'fine-focus sealed tube'
_diffrn_radiation_type MoK\a
_diffrn_radiation_wavelength 0.71073
_diffrn_reflns_av_R_equivalents 0.1046
_diffrn_reflns_av_sigmaI/netI 0.0675
_diffrn_reflns_limit_h_max 11
_diffrn_reflns_limit_h_min -11
_diffrn_reflns_limit_k_max 15
_diffrn_reflns_limit_k_min -15
_diffrn_reflns_limit_l_max 15
_diffrn_reflns_limit_l_min -15
_diffrn_reflns_number 16082
_diffrn_reflns_theta_full 27.87
_diffrn_reflns_theta_max 27.87
_diffrn_reflns_theta_min 2.97
_diffrn_standards_decay_% 0.01
_exptl_absorpt_coefficient_mu 17.651
_exptl_absorpt_correction_T_max 0.1830
_exptl_absorpt_correction_T_min 0.0622
_exptl_absorpt_correction_type numerical
_exptl_absorpt_process_details 'Stoe X-Red/X-Shape'
_exptl_crystal_colour black
_exptl_crystal_density_diffrn 3.188
_exptl_crystal_density_method 'not measured'
_exptl_crystal_description block
_exptl_crystal_F_000 900
_exptl_crystal_size_max 0.22
_exptl_crystal_size_mid 0.18
_exptl_crystal_size_min 0.14
_refine_diff_density_max 2.585
_refine_diff_density_min -2.179
_refine_diff_density_rms 0.355
_refine_ls_extinction_method none
_refine_ls_goodness_of_fit_ref 1.035
_refine_ls_hydrogen_treatment mixed
_refine_ls_matrix_type full
_refine_ls_number_parameters 221
_refine_ls_number_reflns 4589
_refine_ls_number_restraints 0
_refine_ls_restrained_S_all 1.035
_refine_ls_R_factor_all 0.0379
_refine_ls_R_factor_gt 0.0340
_refine_ls_shift/su_max 0.000
_refine_ls_shift/su_mean 0.000
_refine_ls_structure_factor_coef Fsqd
_refine_ls_weighting_details 'calc w=1/[\s^2^(Fo^2^)+(0.0296P)^2^+0.0000P] where P=(Fo^2^+2Fc^2^)/3'
_refine_ls_weighting_scheme calc
_refine_ls_wR_factor_gt 0.0783
_refine_ls_wR_factor_ref 0.0793
_reflns_number_gt 3970
_reflns_number_total 4589
_reflns_threshold_expression >2sigma(I)
_cod_data_source_file ic8019843_si_001_2.cif
_cod_data_source_block (N(C2H5)4)2[W6Cl18]
_cod_original_cell_volume 1042.73(17)
_cod_database_code 4301934

loop_
_symmetry_equiv_pos_as_xyz
'x, y, z'
'-x, -y, -z'

loop_
_atom_site_label
_atom_site_type_symbol
_atom_site_fract_x
_atom_site_fract_y
_atom_site_fract_z
_atom_site_U_iso_or_equiv
_atom_site_adp_type
_atom_site_occupancy
_atom_site_symmetry_multiplicity
_atom_site_calc_flag
_atom_site_refinement_flags
_atom_site_disorder_assembly
_atom_site_disorder_group
W1 W 0.14769(3) 0.06266(2) -0.15625(2) 0.02321(8) Uani 1 1 d . . .
W2 W -0.13971(3) 0.17092(2) -0.09237(2) 0.02393(8) Uani 1 1 d . . .
W3 W 0.12412(3) 0.08658(2) 0.07712(3) 0.02442(8) Uani 1 1 d . . .
Cl5 Cl -0.0153(2) 0.30149(14) -0.02181(17) 0.0310(3) Uani 1 1 d . . .
Cl8 Cl -0.3075(2) 0.37577(16) -0.20227(17) 0.0356(4) Uani 1 1 d . . .
Cl7 Cl 0.3257(2) 0.13839(15) -0.34254(16) 0.0316(3) Uani 1 1 d . . .
Cl6 Cl -0.3056(2) 0.09848(16) -0.19684(17) 0.0316(3) Uani 1 1 d . . .
Cl2 Cl 0.33285(19) -0.12595(14) -0.07496(16) 0.0289(3) Uani 1 1 d . . .
Cl1 Cl 0.0098(2) 0.27245(14) -0.28962(15) 0.0287(3) Uani 1 1 d . . .
Cl4 Cl 0.0268(2) -0.02565(15) -0.27286(16) 0.0293(3) Uani 1 1 d . . .
Cl3 Cl 0.31735(19) 0.17128(15) -0.09155(17) 0.0297(3) Uani 1 1 d . . .
Cl9 Cl 0.2708(2) 0.19142(18) 0.1676(2) 0.0384(4) Uani 1 1 d . . .
N1 N -0.2573(7) 0.3529(5) 0.3345(6) 0.0294(12) Uani 1 1 d . . .
C1 C -0.2771(9) 0.4895(6) 0.3256(7) 0.0330(15) Uani 1 1 d . . .
H1A H -0.389(13) 0.520(9) 0.288(10) 0.06(3) Uiso 1 1 d . . .
H1B H -0.177(10) 0.546(8) 0.268(8) 0.03(2) Uiso 1 1 d . . .
C2 C -0.2260(10) 0.3712(7) 0.2004(7) 0.0358(16) Uani 1 1 d . . .
H2B H -0.2019 0.2843 0.2070 0.043 Uiso 1 1 calc R . .
H2A H -0.1329 0.4201 0.1656 0.043 Uiso 1 1 calc R . .
C3 C -0.4054(10) 0.2849(7) 0.3921(9) 0.0413(19) Uani 1 1 d . . .
H3B H -0.415(10) 0.265(7) 0.492(8) 0.028(19) Uiso 1 1 d . . .
H3A H -0.495(11) 0.369(8) 0.332(9) 0.04(2) Uiso 1 1 d . . .
C4 C -0.1192(10) 0.2708(7) 0.4164(8) 0.0365(15) Uiso 1 1 d . . .
H4A H -0.161(10) 0.256(7) 0.515(8) 0.03(2) Uiso 1 1 d . . .
H4B H -0.114(9) 0.198(7) 0.395(7) 0.024(18) Uiso 1 1 d . . .
C5 C -0.2825(14) 0.4891(8) 0.4531(10) 0.044(2) Uani 1 1 d . . .
H5A H -0.174(12) 0.457(9) 0.487(9) 0.04(2) Uiso 1 1 d . . .
H5B H -0.314(10) 0.578(8) 0.446(8) 0.03(2) Uiso 1 1 d . . .
H5C H -0.361(15) 0.473(12) 0.475(12) 0.07(4) Uiso 1 1 d . . .
C6 C -0.3573(11) 0.4427(9) 0.1046(8) 0.048(2) Uani 1 1 d . . .
H6C H -0.3251 0.4494 0.0223 0.058 Uiso 1 1 calc R . .
H6B H -0.3807 0.5301 0.0948 0.058 Uiso 1 1 calc R . .
H6A H -0.4495 0.3938 0.1358 0.058 Uiso 1 1 calc R . .
C8 C 0.0350(11) 0.3330(10) 0.3754(10) 0.055(2) Uani 1 1 d . . .
H8C H 0.1158 0.2737 0.4332 0.066 Uiso 1 1 calc R . .
H8B H 0.0266 0.4152 0.3782 0.066 Uiso 1 1 calc R . .
H8A H 0.0612 0.3497 0.2888 0.066 Uiso 1 1 calc R . .
C7 C -0.4129(14) 0.1506(9) 0.4000(12) 0.062(3) Uani 1 1 d . . .
H7C H -0.5120 0.1160 0.4378 0.075 Uiso 1 1 calc R . .
H7B H -0.3288 0.0906 0.4526 0.075 Uiso 1 1 calc R . .
H7A H -0.4027 0.1600 0.3145 0.075 Uiso 1 1 calc R . .

loop_
_atom_site_aniso_label
_atom_site_aniso_U_11
_atom_site_aniso_U_22
_atom_site_aniso_U_33
_atom_site_aniso_U_23
_atom_site_aniso_U_13
_atom_site_aniso_U_12
W1 0.01969(14) 0.02527(12) 0.02361(13) -0.01151(10) 0.00355(11) -0.00086(9)
W2 0.02032(13) 0.02441(12) 0.02511(13) -0.01122(10) 0.00125(10) 0.00201(9)
W3 0.02034(14) 0.02806(12) 0.02763(14) -0.01577(10) 0.00159(11) -0.00204(9)
Cl5 0.0309(8) 0.0288(7) 0.0357(8) -0.0180(6) 0.0023(7) -0.0001(6)
Cl8 0.0323(9) 0.0324(7) 0.0344(8) -0.0122(7) -0.0013(8) 0.0101(6)
Cl7 0.0277(8) 0.0352(7) 0.0285(7) -0.0135(6) 0.0085(7) -0.0021(6)
Cl6 0.0236(8) 0.0367(7) 0.0352(8) -0.0183(7) -0.0042(7) 0.0029(6)
Cl2 0.0227(7) 0.0308(7) 0.0291(7) -0.0127(6) 0.0038(7) 0.0030(6)
Cl1 0.0272(8) 0.0285(6) 0.0267(7) -0.0113(6) 0.0026(7) 0.0015(6)
Cl4 0.0278(8) 0.0346(7) 0.0287(7) -0.0181(6) 0.0032(7) -0.0023(6)
Cl3 0.0223(7) 0.0346(7) 0.0344(8) -0.0180(6) 0.0051(7) -0.0063(6)
Cl9 0.0326(9) 0.0497(9) 0.0476(10) -0.0339(8) -0.0009(8) -0.0083(7)
N1 0.031(3) 0.026(2) 0.029(3) -0.012(2) 0.002(3) -0.001(2)
C1 0.035(4) 0.029(3) 0.037(4) -0.018(3) -0.001(3) 0.000(3)
C2 0.037(4) 0.037(3) 0.032(3) -0.017(3) 0.007(3) 0.001(3)
C3 0.040(4) 0.039(4) 0.048(5) -0.023(4) 0.018(4) -0.015(3)
C5 0.053(6) 0.035(4) 0.050(5) -0.028(4) 0.000(5) 0.004(4)
C6 0.052(5) 0.058(5) 0.039(4) -0.029(4) -0.011(4) 0.014(4)
C8 0.039(5) 0.075(6) 0.058(5) -0.039(5) -0.016(5) 0.016(4)
C7 0.076(7) 0.048(4) 0.080(7) -0.043(5) 0.030(6) -0.032(5)

loop_
_atom_type_symbol
_atom_type_description
_atom_type_scat_dispersion_real
_atom_type_scat_dispersion_imag
_atom_type_scat_source
W W -0.8490 6.8722 'International Tables Vol C Tables 4.2.6.8 and 6.1.1.4'
Cl Cl 0.1484 0.1585 'International Tables Vol C Tables 4.2.6.8 and 6.1.1.4'
N N 0.0061 0.0033 'International Tables Vol C Tables 4.2.6.8 and 6.1.1.4'
C C 0.0033 0.0016 'International Tables Vol C Tables 4.2.6.8 and 6.1.1.4'
H H 0.0000 0.0000 'International Tables Vol C Tables 4.2.6.8 and 6.1.1.4'

loop_
_geom_angle_atom_site_label_1
_geom_angle_atom_site_label_2
_geom_angle_atom_site_label_3
_geom_angle
_geom_angle_site_symmetry_1
_geom_angle_site_symmetry_3
_geom_angle_publ_flag
Cl2 W1 Cl3 88.81(6) . . ?
Cl2 W1 Cl1 163.93(6) . . ?
Cl3 W1 Cl1 89.27(6) . . ?
Cl2 W1 Cl4 88.88(6) . . ?
Cl3 W1 Cl4 163.80(6) . . ?
Cl1 W1 Cl4 88.52(6) . . ?
Cl2 W1 Cl7 81.99(5) . . ?
Cl3 W1 Cl7 82.09(6) . . ?
Cl1 W1 Cl7 81.94(5) . . ?
Cl4 W1 Cl7 81.71(6) . . ?
Cl2 W1 W3 95.31(4) . 2 ?
Cl3 W1 W3 142.88(4) . 2 ?
Cl1 W1 W3 95.83(4) . 2 ?
Cl4 W1 W3 53.32(4) . 2 ?
Cl7 W1 W3 135.03(5) . 2 ?
Cl2 W1 W2 52.96(4) . 2 ?
Cl3 W1 W2 94.94(4) . 2 ?
Cl1 W1 W2 143.11(4) . 2 ?
Cl4 W1 W2 96.44(4) . 2 ?
Cl7 W1 W2 134.94(4) . 2 ?
W3 W1 W2 60.204(15) 2 2 ?
Cl2 W1 W2 142.99(4) . . ?
Cl3 W1 W2 95.61(4) . . ?
Cl1 W1 W2 53.08(4) . . ?
Cl4 W1 W2 95.88(4) . . ?
Cl7 W1 W2 135.02(4) . . ?
W3 W1 W2 60.293(11) 2 . ?
W2 W1 W2 90.037(17) 2 . ?
Cl2 W1 W3 95.95(4) . . ?
Cl3 W1 W3 52.65(4) . . ?
Cl1 W1 W3 95.55(4) . . ?
Cl4 W1 W3 143.55(4) . . ?
Cl7 W1 W3 134.73(5) . . ?
W3 W1 W3 90.238(14) 2 . ?
W2 W1 W3 59.978(12) 2 . ?
W2 W1 W3 59.842(13) . . ?
Cl6 W2 Cl2 89.91(6) . 2 ?
Cl6 W2 Cl1 88.39(6) . . ?
Cl2 W2 Cl1 164.11(5) 2 . ?
Cl6 W2 Cl5 163.89(5) . . ?
Cl2 W2 Cl5 89.12(6) 2 . ?
Cl1 W2 Cl5 88.16(6) . . ?
Cl6 W2 Cl8 82.29(6) . . ?
Cl2 W2 Cl8 81.93(6) 2 . ?
Cl1 W2 Cl8 82.18(6) . . ?
Cl5 W2 Cl8 81.65(6) . . ?
Cl6 W2 W1 96.00(4) . 2 ?
Cl2 W2 W1 52.87(4) 2 2 ?
Cl1 W2 W1 143.02(4) . 2 ?
Cl5 W2 W1 96.21(4) . 2 ?
Cl8 W2 W1 134.80(4) . 2 ?
Cl6 W2 W1 95.05(4) . . ?
Cl2 W2 W1 142.83(4) 2 . ?
Cl1 W2 W1 53.06(4) . . ?
Cl5 W2 W1 95.42(4) . . ?
Cl8 W2 W1 135.24(4) . . ?
W1 W2 W1 89.963(17) 2 . ?
Cl6 W2 W3 142.98(4) . . ?
Cl2 W2 W3 94.91(4) 2 . ?
Cl1 W2 W3 95.96(4) . . ?
Cl5 W2 W3 53.09(4) . . ?
Cl8 W2 W3 134.73(5) . . ?
W1 W2 W3 59.750(15) 2 . ?
W1 W2 W3 60.401(12) . . ?
Cl6 W2 W3 52.78(4) . 2 ?
Cl2 W2 W3 96.18(4) 2 2 ?
Cl1 W2 W3 95.35(4) . 2 ?
Cl5 W2 W3 143.27(4) . 2 ?
Cl8 W2 W3 135.07(5) . 2 ?
W1 W2 W3 60.368(12) 2 2 ?
W1 W2 W3 59.669(13) . 2 ?
W3 W2 W3 90.201(15) . 2 ?
Cl6 W3 Cl3 88.54(6) 2 . ?
Cl6 W3 Cl5 164.31(6) 2 . ?
Cl3 W3 Cl5 88.47(6) . . ?
Cl6 W3 Cl4 88.33(6) 2 2 ?
Cl3 W3 Cl4 164.30(6) . 2 ?
Cl5 W3 Cl4 90.40(6) . 2 ?
Cl6 W3 Cl9 82.84(6) 2 . ?
Cl3 W3 Cl9 82.69(6) . . ?
Cl5 W3 Cl9 81.51(6) . . ?
Cl4 W3 Cl9 81.66(6) 2 . ?
Cl6 W3 W1 95.34(5) 2 2 ?
Cl3 W3 W1 142.37(4) . 2 ?
Cl5 W3 W1 96.42(5) . 2 ?
Cl4 W3 W1 53.29(4) 2 2 ?
Cl9 W3 W1 134.94(5) . 2 ?
Cl6 W3 W2 142.58(4) 2 . ?
Cl3 W3 W2 95.52(5) . . ?
Cl5 W3 W2 53.08(5) . . ?
Cl4 W3 W2 96.30(5) 2 . ?
Cl9 W3 W2 134.58(5) . . ?
W1 W3 W2 60.046(13) 2 . ?
Cl6 W3 W2 52.78(4) 2 2 ?
Cl3 W3 W2 94.67(4) . 2 ?
Cl5 W3 W2 142.85(5) . 2 ?
Cl4 W3 W2 95.67(4) 2 2 ?
Cl9 W3 W2 135.62(5) . 2 ?
W1 W3 W2 60.037(12) 2 2 ?
W2 W3 W2 89.799(15) . 2 ?
Cl6 W3 W1 95.47(4) 2 . ?
Cl3 W3 W1 52.61(4) . . ?
Cl5 W3 W1 94.93(4) . . ?
Cl4 W3 W1 143.05(4) 2 . ?
Cl9 W3 W1 135.29(5) . . ?
W1 W3 W1 89.762(14) 2 . ?
W2 W3 W1 59.757(12) . . ?
W2 W3 W1 59.654(13) 2 . ?
W2 Cl5 W3 73.83(4) . . ?
W3 Cl6 W2 74.44(5) 2 . ?
W1 Cl2 W2 74.17(4) . 2 ?
W1 Cl1 W2 73.87(5) . . ?
W1 Cl4 W3 73.39(5) . 2 ?
W1 Cl3 W3 74.74(5) . . ?
C3 N1 C2 111.4(6) . . ?
C3 N1 C4 109.9(6) . . ?
C2 N1 C4 107.8(5) . . ?
C3 N1 C1 108.2(5) . . ?
C2 N1 C1 108.1(5) . . ?
C4 N1 C1 111.3(6) . . ?
C5 C1 N1 115.1(6) . . ?
N1 C2 C6 116.3(6) . . ?
N1 C3 C7 116.1(7) . . ?
C8 C4 N1 115.4(7) . . ?

loop_
_geom_bond_atom_site_label_1
_geom_bond_atom_site_label_2
_geom_bond_distance
_geom_bond_site_symmetry_2
_geom_bond_publ_flag
W1 Cl2 2.4011(15) . ?
W1 Cl3 2.4036(18) . ?
W1 Cl1 2.4126(15) . ?
W1 Cl4 2.4169(18) . ?
W1 Cl7 2.4526(16) . ?
W1 W3 2.8889(5) 2 ?
W1 W2 2.8976(6) 2 ?
W1 W2 2.8997(4) . ?
W1 W3 2.9185(4) . ?
W2 Cl6 2.4033(19) . ?
W2 Cl2 2.4040(16) 2 ?
W2 Cl1 2.4132(16) . ?
W2 Cl5 2.4157(18) . ?
W2 Cl8 2.4580(15) . ?
W2 W1 2.8976(6) 2 ?
W2 W3 2.9022(6) . ?
W2 W3 2.9072(4) 2 ?
W3 Cl6 2.4030(16) 2 ?
W3 Cl3 2.4049(17) . ?
W3 Cl5 2.4162(15) . ?
W3 Cl4 2.4178(17) 2 ?
W3 Cl9 2.4480(19) . ?
W3 W1 2.8889(5) 2 ?
W3 W2 2.9072(4) 2 ?
Cl6 W3 2.4030(16) 2 ?
Cl2 W2 2.4040(16) 2 ?
Cl4 W3 2.4178(17) 2 ?
N1 C3 1.515(10) . ?
N1 C2 1.516(9) . ?
N1 C4 1.517(10) . ?
N1 C1 1.536(8) . ?
C1 C5 1.515(12) . ?
C2 C6 1.528(12) . ?
C3 C7 1.530(10) . ?
C4 C8 1.516(14) . ?

loop_
_geom_torsion_atom_site_label_1
_geom_torsion_atom_site_label_2
_geom_torsion_atom_site_label_3
_geom_torsion_atom_site_label_4
_geom_torsion
_geom_torsion_site_symmetry_1
_geom_torsion_site_symmetry_2
_geom_torsion_site_symmetry_3
_geom_torsion_site_symmetry_4
_geom_torsion_publ_flag
Cl2 W1 W2 Cl6 -95.50(8) . . . . ?
Cl3 W1 W2 Cl6 169.01(6) . . . . ?
Cl1 W1 W2 Cl6 84.15(7) . . . . ?
Cl4 W1 W2 Cl6 0.45(6) . . . . ?
Cl7 W1 W2 Cl6 84.60(8) . . . . ?
W3 W1 W2 Cl6 -40.95(4) 2 . . . ?
W2 W1 W2 Cl6 -96.02(4) 2 . . . ?
W3 W1 W2 Cl6 -150.64(4) . . . . ?
Cl2 W1 W2 Cl2 1.04(15) . . . 2 ?
Cl3 W1 W2 Cl2 -94.45(8) . . . 2 ?
Cl1 W1 W2 Cl2 -179.30(9) . . . 2 ?
Cl4 W1 W2 Cl2 97.00(8) . . . 2 ?
Cl7 W1 W2 Cl2 -178.86(9) . . . 2 ?
W3 W1 W2 Cl2 55.60(7) 2 . . 2 ?
W2 W1 W2 Cl2 0.52(7) 2 . . 2 ?
W3 W1 W2 Cl2 -54.10(7) . . . 2 ?
Cl2 W1 W2 Cl1 -179.66(9) . . . . ?
Cl3 W1 W2 Cl1 84.85(7) . . . . ?
Cl4 W1 W2 Cl1 -83.70(7) . . . . ?
Cl7 W1 W2 Cl1 0.44(8) . . . . ?
W3 W1 W2 Cl1 -125.10(6) 2 . . . ?
W2 W1 W2 Cl1 179.82(5) 2 . . . ?
W3 W1 W2 Cl1 125.20(6) . . . . ?
Cl2 W1 W2 Cl5 96.75(8) . . . . ?
Cl3 W1 W2 Cl5 1.26(6) . . . . ?
Cl1 W1 W2 Cl5 -83.59(7) . . . . ?
Cl4 W1 W2 Cl5 -167.29(6) . . . . ?
Cl7 W1 W2 Cl5 -83.14(8) . . . . ?
W3 W1 W2 Cl5 151.31(4) 2 . . . ?
W2 W1 W2 Cl5 96.23(4) 2 . . . ?
W3 W1 W2 Cl5 41.61(4) . . . . ?
Cl2 W1 W2 Cl8 -179.65(10) . . . . ?
Cl3 W1 W2 Cl8 84.86(8) . . . . ?
Cl1 W1 W2 Cl8 0.01(8) . . . . ?
Cl4 W1 W2 Cl8 -83.69(8) . . . . ?
Cl7 W1 W2 Cl8 0.46(10) . . . . ?
W3 W1 W2 Cl8 -125.09(7) 2 . . . ?
W2 W1 W2 Cl8 179.83(7) 2 . . . ?
W3 W1 W2 Cl8 125.21(7) . . . . ?
Cl2 W1 W2 W1 0.52(7) . . . 2 ?
Cl3 W1 W2 W1 -94.97(4) . . . 2 ?
Cl1 W1 W2 W1 -179.82(5) . . . 2 ?
Cl4 W1 W2 W1 96.48(4) . . . 2 ?
Cl7 W1 W2 W1 -179.38(7) . . . 2 ?
W3 W1 W2 W1 55.078(12) 2 . . 2 ?
W2 W1 W2 W1 0.0 2 . . 2 ?
W3 W1 W2 W1 -54.618(12) . . . 2 ?
Cl2 W1 W2 W3 55.14(7) . . . . ?
Cl3 W1 W2 W3 -40.35(4) . . . . ?
Cl1 W1 W2 W3 -125.20(5) . . . . ?
Cl4 W1 W2 W3 151.10(4) . . . . ?
Cl7 W1 W2 W3 -124.76(7) . . . . ?
W3 W1 W2 W3 109.696(14) 2 . . . ?
W2 W1 W2 W3 54.618(12) 2 . . . ?
Cl2 W1 W2 W3 -54.56(7) . . . 2 ?
Cl3 W1 W2 W3 -150.05(4) . . . 2 ?
Cl1 W1 W2 W3 125.10(6) . . . 2 ?
Cl4 W1 W2 W3 41.40(4) . . . 2 ?
Cl7 W1 W2 W3 125.55(7) . . . 2 ?
W2 W1 W2 W3 -55.078(12) 2 . . 2 ?
W3 W1 W2 W3 -109.696(14) . . . 2 ?
Cl6 W2 W3 Cl6 -0.31(14) . . . 2 ?
Cl2 W2 W3 Cl6 96.07(8) 2 . . 2 ?
Cl1 W2 W3 Cl6 -95.55(8) . . . 2 ?
Cl5 W2 W3 Cl6 -178.73(9) . . . 2 ?
Cl8 W2 W3 Cl6 179.57(9) . . . 2 ?
W1 W2 W3 Cl6 54.79(7) 2 . . 2 ?
W1 W2 W3 Cl6 -54.51(7) . . . 2 ?
W3 W2 W3 Cl6 -0.16(7) 2 . . 2 ?
Cl6 W2 W3 Cl3 94.52(8) . . . . ?
Cl2 W2 W3 Cl3 -169.10(5) 2 . . . ?
Cl1 W2 W3 Cl3 -0.72(5) . . . . ?
Cl5 W2 W3 Cl3 -83.91(6) . . . . ?
Cl8 W2 W3 Cl3 -85.61(7) . . . . ?
W1 W2 W3 Cl3 149.61(4) 2 . . . ?
W1 W2 W3 Cl3 40.32(4) . . . . ?
W3 W2 W3 Cl3 94.67(4) 2 . . . ?
Cl6 W2 W3 Cl5 178.42(9) . . . . ?
Cl2 W2 W3 Cl5 -85.20(7) 2 . . . ?
Cl1 W2 W3 Cl5 83.18(6) . . . . ?
Cl8 W2 W3 Cl5 -1.70(7) . . . . ?
W1 W2 W3 Cl5 -126.48(5) 2 . . . ?
W1 W2 W3 Cl5 124.22(5) . . . . ?
W3 W2 W3 Cl5 178.58(5) 2 . . . ?
Cl6 W2 W3 Cl4 -95.83(8) . . . 2 ?
Cl2 W2 W3 Cl4 0.55(5) 2 . . 2 ?
Cl1 W2 W3 Cl4 168.93(5) . . . 2 ?
Cl5 W2 W3 Cl4 85.74(6) . . . 2 ?
Cl8 W2 W3 Cl4 84.04(7) . . . 2 ?
W1 W2 W3 Cl4 -40.74(4) 2 . . 2 ?
W1 W2 W3 Cl4 -150.03(4) . . . 2 ?
W3 W2 W3 Cl4 -95.68(4) 2 . . 2 ?
Cl6 W2 W3 Cl9 179.68(9) . . . . ?
Cl2 W2 W3 Cl9 -83.94(8) 2 . . . ?
Cl1 W2 W3 Cl9 84.44(8) . . . . ?
Cl5 W2 W3 Cl9 1.26(8) . . . . ?
Cl8 W2 W3 Cl9 -0.44(9) . . . . ?
W1 W2 W3 Cl9 -125.22(7) 2 . . . ?
W1 W2 W3 Cl9 125.48(7) . . . . ?
W3 W2 W3 Cl9 179.84(7) 2 . . . ?
Cl6 W2 W3 W1 -55.10(7) . . . 2 ?
Cl2 W2 W3 W1 41.28(4) 2 . . 2 ?
Cl1 W2 W3 W1 -150.34(4) . . . 2 ?
Cl5 W2 W3 W1 126.48(5) . . . 2 ?
Cl8 W2 W3 W1 124.78(6) . . . 2 ?
W1 W2 W3 W1 -109.295(13) . . . 2 ?
W3 W2 W3 W1 -54.941(11) 2 . . 2 ?
Cl6 W2 W3 W2 -0.16(7) . . . 2 ?
Cl2 W2 W3 W2 96.23(4) 2 . . 2 ?
Cl1 W2 W3 W2 -95.40(4) . . . 2 ?
Cl5 W2 W3 W2 -178.58(5) . . . 2 ?
Cl8 W2 W3 W2 179.72(6) . . . 2 ?
W1 W2 W3 W2 54.941(11) 2 . . 2 ?
W1 W2 W3 W2 -54.354(12) . . . 2 ?
W3 W2 W3 W2 0.0 2 . . 2 ?
Cl6 W2 W3 W1 54.20(7) . . . . ?
Cl2 W2 W3 W1 150.58(4) 2 . . . ?
Cl1 W2 W3 W1 -41.04(4) . . . . ?
Cl5 W2 W3 W1 -124.22(5) . . . . ?
Cl8 W2 W3 W1 -125.92(6) . . . . ?
W1 W2 W3 W1 109.295(13) 2 . . . ?
W3 W2 W3 W1 54.354(12) 2 . . . ?
Cl2 W1 W3 Cl6 -0.03(6) . . . 2 ?
Cl3 W1 W3 Cl6 -83.95(7) . . . 2 ?
Cl1 W1 W3 Cl6 -168.78(6) . . . 2 ?
Cl4 W1 W3 Cl6 96.17(8) . . . 2 ?
Cl7 W1 W3 Cl6 -84.64(7) . . . 2 ?
W3 W1 W3 Cl6 95.34(5) 2 . . 2 ?
W2 W1 W3 Cl6 40.53(4) 2 . . 2 ?
W2 W1 W3 Cl6 150.20(4) . . . 2 ?
Cl2 W1 W3 Cl3 83.93(7) . . . . ?
Cl1 W1 W3 Cl3 -84.83(7) . . . . ?
Cl4 W1 W3 Cl3 -179.87(8) . . . . ?
Cl7 W1 W3 Cl3 -0.68(7) . . . . ?
W3 W1 W3 Cl3 179.29(5) 2 . . . ?
W2 W1 W3 Cl3 124.48(5) 2 . . . ?
W2 W1 W3 Cl3 -125.85(5) . . . . ?
Cl2 W1 W3 Cl5 168.21(6) . . . . ?
Cl3 W1 W3 Cl5 84.28(7) . . . . ?
Cl1 W1 W3 Cl5 -0.55(6) . . . . ?
Cl4 W1 W3 Cl5 -95.59(8) . . . . ?
Cl7 W1 W3 Cl5 83.60(7) . . . . ?
W3 W1 W3 Cl5 -96.43(5) 2 . . . ?
W2 W1 W3 Cl5 -151.24(4) 2 . . . ?
W2 W1 W3 Cl5 -41.56(4) . . . . ?
Cl2 W1 W3 Cl4 -94.54(8) . . . 2 ?
Cl3 W1 W3 Cl4 -178.47(8) . . . 2 ?
Cl1 W1 W3 Cl4 96.70(8) . . . 2 ?
Cl4 W1 W3 Cl4 1.66(13) . . . 2 ?
Cl7 W1 W3 Cl4 -179.15(8) . . . 2 ?
W3 W1 W3 Cl4 0.82(6) 2 . . 2 ?
W2 W1 W3 Cl4 -53.98(7) 2 . . 2 ?
W2 W1 W3 Cl4 55.69(6) . . . 2 ?
Cl2 W1 W3 Cl9 85.30(8) . . . . ?
Cl3 W1 W3 Cl9 1.38(8) . . . . ?
Cl1 W1 W3 Cl9 -83.45(8) . . . . ?
Cl4 W1 W3 Cl9 -178.50(9) . . . . ?
Cl7 W1 W3 Cl9 0.70(9) . . . . ?
W3 W1 W3 Cl9 -179.33(7) 2 . . . ?
W2 W1 W3 Cl9 125.86(7) 2 . . . ?
W2 W1 W3 Cl9 -124.47(7) . . . . ?
Cl2 W1 W3 W1 -95.36(4) . . . 2 ?
Cl3 W1 W3 W1 -179.29(5) . . . 2 ?
Cl1 W1 W3 W1 95.88(4) . . . 2 ?
Cl4 W1 W3 W1 0.83(6) . . . 2 ?
Cl7 W1 W3 W1 -179.97(5) . . . 2 ?
W3 W1 W3 W1 0.0 2 . . 2 ?
W2 W1 W3 W1 -54.809(13) 2 . . 2 ?
W2 W1 W3 W1 54.862(11) . . . 2 ?
Cl2 W1 W3 W2 -150.23(4) . . . . ?
Cl3 W1 W3 W2 125.85(5) . . . . ?
Cl1 W1 W3 W2 41.02(4) . . . . ?
Cl4 W1 W3 W2 -54.03(7) . . . . ?
Cl7 W1 W3 W2 125.17(5) . . . . ?
W3 W1 W3 W2 -54.862(11) 2 . . . ?
W2 W1 W3 W2 -109.670(16) 2 . . . ?
Cl2 W1 W3 W2 -40.56(4) . . . 2 ?
Cl3 W1 W3 W2 -124.48(5) . . . 2 ?
Cl1 W1 W3 W2 150.69(4) . . . 2 ?
Cl4 W1 W3 W2 55.64(7) . . . 2 ?
Cl7 W1 W3 W2 -125.16(5) . . . 2 ?
W3 W1 W3 W2 54.809(13) 2 . . 2 ?
W2 W1 W3 W2 109.670(16) . . . 2 ?
Cl6 W2 Cl5 W3 -176.57(19) . . . . ?
Cl2 W2 Cl5 W3 96.81(5) 2 . . . ?
Cl1 W2 Cl5 W3 -98.86(5) . . . . ?
Cl8 W2 Cl5 W3 178.78(5) . . . . ?
W1 W2 Cl5 W3 44.32(4) 2 . . . ?
W1 W2 Cl5 W3 -46.23(4) . . . . ?
W3 W2 Cl5 W3 -2.38(9) 2 . . . ?
Cl6 W3 Cl5 W2 177.2(2) 2 . . . ?
Cl3 W3 Cl5 W2 98.07(5) . . . . ?
Cl4 W3 Cl5 W2 -97.59(5) 2 . . . ?
Cl9 W3 Cl5 W2 -179.09(6) . . . . ?
W1 W3 Cl5 W2 -44.51(4) 2 . . . ?
W2 W3 Cl5 W2 2.35(9) 2 . . . ?
W1 W3 Cl5 W2 45.80(4) . . . . ?
Cl2 W2 Cl6 W3 -97.85(5) 2 . . 2 ?
Cl1 W2 Cl6 W3 97.96(5) . . . 2 ?
Cl5 W2 Cl6 W3 175.64(19) . . . 2 ?
Cl8 W2 Cl6 W3 -179.72(6) . . . 2 ?
W1 W2 Cl6 W3 -45.23(4) 2 . . 2 ?
W1 W2 Cl6 W3 45.27(4) . . . 2 ?
W3 W2 Cl6 W3 0.20(9) . . . 2 ?
Cl3 W1 Cl2 W2 97.10(5) . . . 2 ?
Cl1 W1 Cl2 W2 -179.7(2) . . . 2 ?
Cl4 W1 Cl2 W2 -98.94(5) . . . 2 ?
Cl7 W1 Cl2 W2 179.27(6) . . . 2 ?
W3 W1 Cl2 W2 -45.94(4) 2 . . 2 ?
W2 W1 Cl2 W2 -0.65(9) . . . 2 ?
W3 W1 Cl2 W2 44.85(4) . . . 2 ?
Cl2 W1 Cl1 W2 179.3(2) . . . . ?
Cl3 W1 Cl1 W2 -97.57(5) . . . . ?
Cl4 W1 Cl1 W2 98.48(5) . . . . ?
Cl7 W1 Cl1 W2 -179.68(6) . . . . ?
W3 W1 Cl1 W2 45.59(4) 2 . . . ?
W2 W1 Cl1 W2 -0.30(9) 2 . . . ?
W3 W1 Cl1 W2 -45.22(4) . . . . ?
Cl6 W2 Cl1 W1 -97.55(5) . . . . ?
Cl2 W2 Cl1 W1 178.5(2) 2 . . . ?
Cl5 W2 Cl1 W1 98.18(5) . . . . ?
Cl8 W2 Cl1 W1 -179.99(6) . . . . ?
W1 W2 Cl1 W1 0.30(9) 2 . . . ?
W3 W2 Cl1 W1 45.59(4) . . . . ?
W3 W2 Cl1 W1 -45.17(4) 2 . . . ?
Cl2 W1 Cl4 W3 97.47(5) . . . 2 ?
Cl3 W1 Cl4 W3 179.32(17) . . . 2 ?
Cl1 W1 Cl4 W3 -98.39(5) . . . 2 ?
Cl7 W1 Cl4 W3 179.54(5) . . . 2 ?
W2 W1 Cl4 W3 44.96(3) 2 . . 2 ?
W2 W1 Cl4 W3 -45.75(3) . . . 2 ?
W3 W1 Cl4 W3 -1.04(8) . . . 2 ?
Cl2 W1 Cl3 W3 -98.41(5) . . . . ?
Cl1 W1 Cl3 W3 97.54(5) . . . . ?
Cl4 W1 Cl3 W3 179.73(17) . . . . ?
Cl7 W1 Cl3 W3 179.51(5) . . . . ?
W3 W1 Cl3 W3 -1.17(8) 2 . . . ?
W2 W1 Cl3 W3 -45.76(3) 2 . . . ?
W2 W1 Cl3 W3 44.77(3) . . . . ?
Cl6 W3 Cl3 W1 98.01(5) 2 . . . ?
Cl5 W3 Cl3 W1 -97.39(5) . . . . ?
Cl4 W3 Cl3 W1 176.59(18) 2 . . . ?
Cl9 W3 Cl3 W1 -179.02(6) . . . . ?
W1 W3 Cl3 W1 1.16(8) 2 . . . ?
W2 W3 Cl3 W1 -44.71(3) . . . . ?
W2 W3 Cl3 W1 45.54(3) 2 . . . ?
C3 N1 C1 C5 68.8(9) . . . . ?
C2 N1 C1 C5 -170.3(7) . . . . ?
C4 N1 C1 C5 -52.1(9) . . . . ?
C3 N1 C2 C6 54.7(8) . . . . ?
C4 N1 C2 C6 175.4(7) . . . . ?
C1 N1 C2 C6 -64.2(9) . . . . ?
C2 N1 C3 C7 57.0(10) . . . . ?
C4 N1 C3 C7 -62.5(10) . . . . ?
C1 N1 C3 C7 175.8(8) . . . . ?
C3 N1 C4 C8 -175.2(7) . . . . ?
C2 N1 C4 C8 63.1(8) . . . . ?
C1 N1 C4 C8 -55.3(9) . . . . ?
